data_8106216
loop_
_publ_author_name
'Quan, Yan'

_publ_section_title
;
 Crystal structure of
 6-amino-8-(2-methoxy-phenyl)-2-methyl-2,3,8,8a-tetrahydro-1H-iso-quinoline-5,7,7-tricarbonitrile
 monohydrate, C20H21N5O2
;
_journal_issue 4
_journal_name_full 'Zeitschrift f\"ur Kristallographie - New Crystal Structures'
_journal_page_first 559
_journal_page_last 560
_journal_paper_doi 10.1515/ncrs-2017-0317
_journal_volume 233
_journal_year 2018
_chemical_formula_moiety 'C20 H19 N5 O, H2 O'
_chemical_formula_sum 'C20 H21 N5 O2'
_chemical_formula_weight 363.42
_space_group_crystal_system monoclinic
_space_group_IT_number 14
_space_group_name_Hall '-P 2ybc'
_space_group_name_H-M_alt 'P 1 21/c 1'
_atom_sites_solution_hydrogens mixed
_atom_sites_solution_primary dual
_cell_angle_alpha 90
_cell_angle_beta 93.749(18)
_cell_angle_gamma 90
_cell_formula_units_Z 4
_cell_length_a 14.594(4)
_cell_length_b 9.366(5)
_cell_length_c 14.147(4)
_cell_measurement_reflns_used 1947
_cell_measurement_temperature 296(2)
_cell_measurement_theta_max 26.73
_cell_measurement_theta_min 2.64
_cell_volume 1929.6(13)
_computing_cell_refinement 'SAINT v7.60A (Bruker, 2009)'
_computing_data_collection 'Bruker SMART Apex-II'
_computing_data_reduction 'SAINT v7.60A (Bruker, 2009)'
_computing_molecular_graphics 'Olex2 (Dolomanov et al., 2009)'
_computing_publication_material 'Olex2 (Dolomanov et al., 2009)'
_computing_structure_refinement 'Olex2 (Dolomanov et al., 2009)'
_computing_structure_solution 'Olex2 (Dolomanov et al., 2009)'
_diffrn_ambient_temperature 296.15
_diffrn_measured_fraction_theta_full 0.994
_diffrn_measured_fraction_theta_max 0.953
_diffrn_measurement_device_type 'Bruker Apex-II CCD'
_diffrn_measurement_method 'phi and omega scans'
_diffrn_radiation_monochromator graphite
_diffrn_radiation_type MoK\a
_diffrn_radiation_wavelength 0.71073
_diffrn_reflns_av_R_equivalents 0.0580
_diffrn_reflns_av_unetI/netI 0.0799
_diffrn_reflns_Laue_measured_fraction_full 0.994
_diffrn_reflns_Laue_measured_fraction_max 0.953
_diffrn_reflns_limit_h_max 15
_diffrn_reflns_limit_h_min -19
_diffrn_reflns_limit_k_max 10
_diffrn_reflns_limit_k_min -11
_diffrn_reflns_limit_l_max 18
_diffrn_reflns_limit_l_min -18
_diffrn_reflns_number 11291
_diffrn_reflns_point_group_measured_fraction_full 0.994
_diffrn_reflns_point_group_measured_fraction_max 0.953
_diffrn_reflns_theta_full 25.242
_diffrn_reflns_theta_max 27.907
_diffrn_reflns_theta_min 2.586
_diffrn_standards_number 0
_exptl_absorpt_coefficient_mu 0.084
_exptl_absorpt_correction_T_max 0.9850
_exptl_absorpt_correction_T_min 0.9784
_exptl_absorpt_correction_type multi-scan
_exptl_absorpt_process_details SADABS
_exptl_crystal_colour yellow
_exptl_crystal_colour_primary yellow
_exptl_crystal_density_diffrn 1.251
_exptl_crystal_density_meas .
_exptl_crystal_density_method 'not measured'
_exptl_crystal_description block
_exptl_crystal_F_000 768
_exptl_crystal_size_max 0.26
_exptl_crystal_size_mid 0.21
_exptl_crystal_size_min 0.18
_refine_diff_density_max 0.238
_refine_diff_density_min -0.250
_refine_diff_density_rms 0.054
_refine_ls_extinction_coef .
_refine_ls_extinction_method none
_refine_ls_goodness_of_fit_ref 0.953
_refine_ls_hydrogen_treatment mixed
_refine_ls_matrix_type full
_refine_ls_number_parameters 252
_refine_ls_number_reflns 4406
_refine_ls_number_restraints 2
_refine_ls_restrained_S_all 0.953
_refine_ls_R_factor_all 0.1112
_refine_ls_R_factor_gt 0.0607
_refine_ls_shift/su_max 0.000
_refine_ls_shift/su_mean 0.000
_refine_ls_structure_factor_coef Fsqd
_refine_ls_weighting_details 'w=1/[\s^2^(Fo^2^)+(0.1196P)^2^] where P=(Fo^2^+2Fc^2^)/3'
_refine_ls_weighting_scheme calc
_refine_ls_wR_factor_gt 0.1760
_refine_ls_wR_factor_ref 0.2131
_reflns_Friedel_coverage 0.000
_reflns_Friedel_fraction_full .
_reflns_Friedel_fraction_max .
_reflns_number_gt 2384
_reflns_number_total 4406
_reflns_threshold_expression 'I > 2\s(I)'
_cod_data_source_file suppl_ncrs-2017-0317_suppl.cif
_cod_data_source_block a
_cod_original_cell_volume 1929.6(12)
_cod_database_code 8106216
_shelx_space_group_comment
;
The symmetry employed for this shelxl refinement is uniquely defined
by the following loop, which should always be used as a source of
symmetry information in preference to the above space-group names.
They are only intended as comments.
;
_shelx_estimated_absorpt_t_max 0.985
_shelx_estimated_absorpt_t_min 0.978
_olex2_refinement_description
;
1. Fixed Uiso
 At 1.2 times of:
  All C(H) groups, All C(H,H) groups, All N(H,H) groups
 At 1.5 times of:
  All C(H,H,H) groups
2. Restrained distances
 H1WB-O1W = H1WA-O1W
 0.83 with sigma of 0.02
3.a Ternary CH refined with riding coordinates:
 C8(H8), C9(H9)
3.b Secondary CH2 refined with riding coordinates:
 C18(H18B,H18A), C19(H19A,H19B)
3.c Me refined with riding coordinates:
 C7(H7B,H7A,H7C), C20(H20B,H20C,H20A)
3.d Aromatic/amide H refined with riding coordinates:
 C2(H2), C3(H3), C4(H4), C5(H5), C17(H17)
3.e X=CH2 refined with riding coordinates:
 N3(H3B,H3A)
;
_olex2_submission_special_instructions 'No special instructions were received'
_publcif_funding_html
;
;

loop_
_space_group_symop_operation_xyz
'x, y, z'
'-x, y+1/2, -z+1/2'
'-x, -y, -z'
'x, -y-1/2, z-1/2'

loop_
_atom_site_label
_atom_site_type_symbol
_atom_site_fract_x
_atom_site_fract_y
_atom_site_fract_z
_atom_site_U_iso_or_equiv
_atom_site_adp_type
_atom_site_occupancy
_atom_site_site_symmetry_order
_atom_site_calc_flag
_atom_site_refinement_flags_posn
_atom_site_refinement_flags_adp
_atom_site_refinement_flags_occupancy
_atom_site_disorder_assembly
_atom_site_disorder_group
O1 O 0.44937(11) 0.7916(2) 0.52297(14) 0.0677(6) Uani 1 1 d . . . . .
N1 N 0.21574(12) 1.1754(2) 0.71135(15) 0.0470(5) Uani 1 1 d . . . . .
N2 N 0.02070(14) 1.1087(2) 0.32157(18) 0.0631(6) Uani 1 1 d . . . . .
N3 N 0.10546(13) 0.7542(2) 0.35244(15) 0.0558(6) Uani 1 1 d . . . . .
H3B H 0.069953 0.795997 0.310111 0.067 Uiso 1 1 calc R . . . .
H3A H 0.119588 0.665815 0.345827 0.067 Uiso 1 1 calc R . . . .
N4 N 0.30992(14) 0.5610(3) 0.41960(18) 0.0673(7) Uani 1 1 d . . . . .
N5 N 0.09206(15) 0.6047(2) 0.61049(19) 0.0636(7) Uani 1 1 d . . . . .
C1 C 0.33464(14) 0.7584(2) 0.63136(17) 0.0393(5) Uani 1 1 d . . . . .
C2 C 0.30775(16) 0.7022(3) 0.71698(18) 0.0483(6) Uani 1 1 d . . . . .
H2 H 0.249533 0.723152 0.736230 0.058 Uiso 1 1 calc R . . . .
C3 C 0.36616(18) 0.6154(3) 0.7743(2) 0.0582(7) Uani 1 1 d . . . . .
H3 H 0.347369 0.580521 0.831444 0.070 Uiso 1 1 calc R . . . .
C4 C 0.45242(18) 0.5818(3) 0.7450(2) 0.0650(8) Uani 1 1 d . . . . .
H4 H 0.490618 0.520969 0.781508 0.078 Uiso 1 1 calc R . . . .
C5 C 0.48195(16) 0.6379(3) 0.6623(2) 0.0603(7) Uani 1 1 d . . . . .
H5 H 0.540528 0.616349 0.644310 0.072 Uiso 1 1 calc R . . . .
C6 C 0.42448(14) 0.7273(3) 0.60479(19) 0.0480(6) Uani 1 1 d . . . . .
C7 C 0.5339(2) 0.7496(5) 0.4850(3) 0.1236(18) Uani 1 1 d . . . . .
H7B H 0.542450 0.802795 0.428249 0.185 Uiso 1 1 calc R . . . .
H7A H 0.583993 0.768568 0.530737 0.185 Uiso 1 1 calc R . . . .
H7C H 0.532019 0.649465 0.470668 0.185 Uiso 1 1 calc R . . . .
C8 C 0.26883(13) 0.8446(2) 0.56429(16) 0.0371(5) Uani 1 1 d . . . . .
H8 H 0.306876 0.894833 0.520374 0.044 Uiso 1 1 calc R . . . .
C9 C 0.21083(13) 0.9596(2) 0.61114(16) 0.0378(5) Uani 1 1 d . . . . .
H9 H 0.166744 0.911557 0.649740 0.045 Uiso 1 1 calc R . . . .
C10 C 0.15770(14) 1.0459(2) 0.53468(17) 0.0421(6) Uani 1 1 d . . . . .
C11 C 0.12199(14) 0.9688(3) 0.44856(17) 0.0423(6) Uani 1 1 d . . . . .
C12 C 0.06474(15) 1.0455(3) 0.37805(19) 0.0472(6) Uani 1 1 d . . . . .
C13 C 0.13910(13) 0.8276(2) 0.42941(17) 0.0405(5) Uani 1 1 d . . . . .
C14 C 0.20240(13) 0.7427(2) 0.50190(16) 0.0374(5) Uani 1 1 d . . . . .
C15 C 0.26066(15) 0.6386(2) 0.45294(17) 0.0439(6) Uani 1 1 d . . . . .
C16 C 0.14140(15) 0.6611(2) 0.56299(18) 0.0427(6) Uani 1 1 d . . . . .
C17 C 0.14534(18) 1.1868(3) 0.5469(2) 0.0562(7) Uani 1 1 d . . . . .
H17 H 0.112636 1.236972 0.498977 0.067 Uiso 1 1 calc R . . . .
C18 C 0.1807(2) 1.2675(3) 0.6321(2) 0.0601(7) Uani 1 1 d . . . . .
H18B H 0.229685 1.330118 0.614543 0.072 Uiso 1 1 calc R . . . .
H18A H 0.131722 1.326890 0.653586 0.072 Uiso 1 1 calc R . . . .
C19 C 0.27131(14) 1.0585(2) 0.67573(18) 0.0437(6) Uani 1 1 d . . . . .
H19A H 0.298916 1.004212 0.728623 0.052 Uiso 1 1 calc R . . . .
H19B H 0.320313 1.097621 0.640499 0.052 Uiso 1 1 calc R . . . .
C20 C 0.26917(18) 1.2600(3) 0.7836(2) 0.0628(8) Uani 1 1 d . . . . .
H20B H 0.231516 1.335432 0.805710 0.094 Uiso 1 1 calc R . . . .
H20C H 0.288851 1.199413 0.835788 0.094 Uiso 1 1 calc R . . . .
H20A H 0.321900 1.300163 0.756328 0.094 Uiso 1 1 calc R . . . .
O1W O 0.10596(13) 1.0467(2) 0.85330(16) 0.0632(6) Uani 1 1 d D . . . .
H1WA H 0.131(3) 1.087(4) 0.806(2) 0.117(15) Uiso 1 1 d D . . . .
H1WB H 0.0511(13) 1.071(3) 0.848(2) 0.080(10) Uiso 1 1 d D . . . .

loop_
_atom_site_aniso_label
_atom_site_aniso_U_11
_atom_site_aniso_U_22
_atom_site_aniso_U_33
_atom_site_aniso_U_23
_atom_site_aniso_U_13
_atom_site_aniso_U_12
O1 0.0364(8) 0.0965(14) 0.0720(14) 0.0243(11) 0.0159(9) 0.0087(9)
N1 0.0457(10) 0.0383(11) 0.0571(14) -0.0058(9) 0.0030(10) 0.0022(8)
N2 0.0576(13) 0.0638(15) 0.0666(16) 0.0096(12) -0.0060(12) 0.0098(11)
N3 0.0549(11) 0.0605(13) 0.0504(14) -0.0039(11) -0.0104(10) 0.0095(10)
N4 0.0521(12) 0.0742(15) 0.0752(18) -0.0253(13) 0.0010(12) 0.0173(11)
N5 0.0567(12) 0.0540(13) 0.0822(18) 0.0145(12) 0.0212(13) -0.0009(10)
C1 0.0351(10) 0.0371(12) 0.0456(14) -0.0013(10) 0.0026(10) 0.0016(9)
C2 0.0481(12) 0.0480(13) 0.0493(16) 0.0009(12) 0.0069(11) 0.0057(10)
C3 0.0697(17) 0.0539(16) 0.0503(17) 0.0116(13) -0.0010(14) 0.0048(13)
C4 0.0554(15) 0.0629(18) 0.074(2) 0.0095(15) -0.0143(15) 0.0132(13)
C5 0.0389(12) 0.0715(18) 0.069(2) 0.0033(15) -0.0057(13) 0.0105(12)
C6 0.0346(11) 0.0573(15) 0.0519(16) 0.0024(12) 0.0004(10) 0.0001(10)
C7 0.0553(17) 0.211(5) 0.109(3) 0.063(3) 0.041(2) 0.044(2)
C8 0.0313(10) 0.0409(12) 0.0394(13) 0.0045(10) 0.0052(9) 0.0014(9)
C9 0.0326(10) 0.0386(12) 0.0425(14) 0.0027(10) 0.0056(9) 0.0008(9)
C10 0.0382(11) 0.0398(13) 0.0483(15) 0.0063(11) 0.0026(10) 0.0038(9)
C11 0.0360(11) 0.0478(13) 0.0433(14) 0.0076(11) 0.0044(10) 0.0050(9)
C12 0.0421(12) 0.0478(14) 0.0515(16) 0.0057(12) 0.0022(11) 0.0041(11)
C13 0.0307(10) 0.0489(14) 0.0422(14) 0.0031(11) 0.0045(9) 0.0010(9)
C14 0.0339(10) 0.0387(12) 0.0401(13) 0.0014(10) 0.0059(9) 0.0038(9)
C15 0.0387(11) 0.0492(14) 0.0434(14) -0.0036(11) 0.0006(10) 0.0040(10)
C16 0.0380(11) 0.0382(12) 0.0520(15) 0.0016(11) 0.0030(11) 0.0037(10)
C17 0.0640(15) 0.0439(14) 0.0599(18) 0.0086(13) -0.0027(13) 0.0125(12)
C18 0.0720(16) 0.0377(13) 0.071(2) 0.0024(13) 0.0045(15) 0.0072(12)
C19 0.0408(11) 0.0421(13) 0.0483(15) 0.0001(11) 0.0046(11) 0.0015(10)
C20 0.0603(15) 0.0505(15) 0.077(2) -0.0183(14) -0.0014(14) -0.0010(12)
O1W 0.0467(11) 0.0644(12) 0.0790(16) 0.0023(11) 0.0071(10) 0.0026(9)

loop_
_atom_type_symbol
_atom_type_description
_atom_type_scat_dispersion_real
_atom_type_scat_dispersion_imag
_atom_type_scat_source
C C 0.0033 0.0016 'International Tables Vol C Tables 4.2.6.8 and 6.1.1.4'
H H 0.0000 0.0000 'International Tables Vol C Tables 4.2.6.8 and 6.1.1.4'
N N 0.0061 0.0033 'International Tables Vol C Tables 4.2.6.8 and 6.1.1.4'
O O 0.0106 0.0060 'International Tables Vol C Tables 4.2.6.8 and 6.1.1.4'

loop_
_geom_angle_atom_site_label_1
_geom_angle_atom_site_label_2
_geom_angle_atom_site_label_3
_geom_angle
_geom_angle_site_symmetry_1
_geom_angle_site_symmetry_3
C6 O1 C7 118.5(2) . .
C19 N1 C18 110.22(19) . .
C19 N1 C20 111.03(17) . .
C20 N1 C18 110.66(19) . .
H3B N3 H3A 120.0 . .
C13 N3 H3B 120.0 . .
C13 N3 H3A 120.0 . .
C2 C1 C6 118.0(2) . .
C2 C1 C8 122.22(19) . .
C6 C1 C8 119.7(2) . .
C1 C2 H2 119.2 . .
C3 C2 C1 121.7(2) . .
C3 C2 H2 119.2 . .
C2 C3 H3 120.3 . .
C4 C3 C2 119.3(3) . .
C4 C3 H3 120.3 . .
C3 C4 H4 119.7 . .
C5 C4 C3 120.5(2) . .
C5 C4 H4 119.7 . .
C4 C5 H5 119.6 . .
C4 C5 C6 120.7(2) . .
C6 C5 H5 119.6 . .
O1 C6 C1 115.7(2) . .
O1 C6 C5 124.6(2) . .
C5 C6 C1 119.7(2) . .
O1 C7 H7B 109.5 . .
O1 C7 H7A 109.5 . .
O1 C7 H7C 109.5 . .
H7B C7 H7A 109.5 . .
H7B C7 H7C 109.5 . .
H7A C7 H7C 109.5 . .
C1 C8 H8 106.7 . .
C1 C8 C9 116.09(19) . .
C1 C8 C14 111.21(17) . .
C9 C8 H8 106.7 . .
C9 C8 C14 109.01(15) . .
C14 C8 H8 106.7 . .
C8 C9 H9 108.5 . .
C10 C9 C8 109.47(18) . .
C10 C9 H9 108.5 . .
C10 C9 C19 110.38(17) . .
C19 C9 C8 111.41(16) . .
C19 C9 H9 108.5 . .
C11 C10 C9 117.45(19) . .
C17 C10 C9 119.8(2) . .
C17 C10 C11 122.8(2) . .
C12 C11 C10 118.7(2) . .
C13 C11 C10 124.9(2) . .
C13 C11 C12 116.4(2) . .
N2 C12 C11 178.5(2) . .
N3 C13 C11 125.9(2) . .
N3 C13 C14 116.12(19) . .
C11 C13 C14 118.0(2) . .
C13 C14 C8 111.99(17) . .
C15 C14 C8 107.77(16) . .
C15 C14 C13 111.11(19) . .
C16 C14 C8 110.62(18) . .
C16 C14 C13 107.05(16) . .
C16 C14 C15 108.27(18) . .
N4 C15 C14 175.5(2) . .
N5 C16 C14 176.5(2) . .
C10 C17 H17 118.0 . .
C10 C17 C18 124.1(2) . .
C18 C17 H17 118.0 . .
N1 C18 C17 113.77(19) . .
N1 C18 H18B 108.8 . .
N1 C18 H18A 108.8 . .
C17 C18 H18B 108.8 . .
C17 C18 H18A 108.8 . .
H18B C18 H18A 107.7 . .
N1 C19 C9 110.11(17) . .
N1 C19 H19A 109.6 . .
N1 C19 H19B 109.6 . .
C9 C19 H19A 109.6 . .
C9 C19 H19B 109.6 . .
H19A C19 H19B 108.2 . .
N1 C20 H20B 109.5 . .
N1 C20 H20C 109.5 . .
N1 C20 H20A 109.5 . .
H20B C20 H20C 109.5 . .
H20B C20 H20A 109.5 . .
H20C C20 H20A 109.5 . .
H1WA O1W H1WB 105(4) . .

loop_
_geom_bond_atom_site_label_1
_geom_bond_atom_site_label_2
_geom_bond_distance
_geom_bond_site_symmetry_2
O1 C6 1.374(3) .
O1 C7 1.432(3) .
N1 C18 1.479(3) .
N1 C19 1.471(3) .
N1 C20 1.475(3) .
N2 C12 1.155(3) .
N3 H3B 0.8600 .
N3 H3A 0.8600 .
N3 C13 1.352(3) .
N4 C15 1.145(3) .
N5 C16 1.146(3) .
C1 C2 1.400(3) .
C1 C6 1.417(3) .
C1 C8 1.535(3) .
C2 H2 0.9300 .
C2 C3 1.398(4) .
C3 H3 0.9300 .
C3 C4 1.387(4) .
C4 H4 0.9300 .
C4 C5 1.377(4) .
C5 H5 0.9300 .
C5 C6 1.407(4) .
C7 H7B 0.9600 .
C7 H7A 0.9600 .
C7 H7C 0.9600 .
C8 H8 0.9800 .
C8 C9 1.545(3) .
C8 C14 1.587(3) .
C9 H9 0.9800 .
C9 C10 1.522(3) .
C9 C19 1.538(3) .
C10 C11 1.481(3) .
C10 C17 1.345(3) .
C11 C12 1.449(3) .
C11 C13 1.376(3) .
C13 C14 1.554(3) .
C14 C15 1.494(3) .
C14 C16 1.491(3) .
C17 H17 0.9300 .
C17 C18 1.486(4) .
C18 H18B 0.9700 .
C18 H18A 0.9700 .
C19 H19A 0.9700 .
C19 H19B 0.9700 .
C20 H20B 0.9600 .
C20 H20C 0.9600 .
C20 H20A 0.9600 .
O1W H1WA 0.866(19) .
O1W H1WB 0.832(18) .
